data_2003139
loop_
_publ_author_name
'Teslic, S.'
'Egami, T.'

_publ_section_title
;
 Atomic Structure of PbZrO3 Determined by Pulsed Neutron Diffraction
;
_journal_coden_ASTM ASBSDK
_journal_issue 6
_journal_name_full
;
 Acta Crystallographica, Section B: Structural Science
;
_journal_page_first 750
_journal_page_last 765
_journal_paper_doi 10.1107/s0108768198003802
_journal_volume 54
_journal_year 1998
_chemical_formula_sum 'O3 Pb Zr'
_chemical_formula_weight 346.41
_space_group_IT_number 55
_space_group_name_Hall '-P 2 2ab'
_space_group_name_H-M_alt 'P b a m'
_symmetry_cell_setting orthorhombic
_symmetry_space_group_name_Hall '-P 2 2ab'
_symmetry_space_group_name_H-M 'P b a m'
_cell_angle_alpha 90.00
_cell_angle_beta 90.00
_cell_angle_gamma 90.00
_cell_formula_units_Z 4
_cell_length_a 5.8822(4)
_cell_length_b 11.7813(6)
_cell_length_c 8.2293(4)
_cell_volume 570.28
_diffrn_radiation_probe neutron
_diffrn_radiation_type neutron
_diffrn_radiation_wavelength 0.71073
_cod_original_formula_sum 'Pb Zr O3'
_cod_database_code 2003139

loop_
_symmetry_equiv_pos_as_xyz
x,y,z
-x,-y,-z
x,y,-z
-x,-y,+z
1/2+x,1/2-y,z
-1/2-x,-1/2+y,-z
1/2-x,1/2+y,z
-1/2+x,-1/2-y,-z

loop_
_atom_site_label
_atom_site_fract_x
_atom_site_fract_y
_atom_site_fract_z
_atom_site_U_iso_or_equiv
_atom_site_adp_type
_atom_site_type_symbol
Pb 0.697(2) 0.123(2) 0 0.25(3) Biso Pb
Pb' 0.707(2) 0.125(2) 0.5 0.25(3) Biso Pb
Zr 0.2400(10) 0.1250(10) 0.25 0.03(2) Biso Zr
Zr' 0.240 0.125 0.75 0.03(2) Biso Zr
O1 0.276(2) 0.1510(10) 0 0.05(3) Biso O
O1' 0.298(2) 0.0880(10) 0.5 0.05(3) Biso O
O2 0.032(2) 0.262(2) 0.277(3) 0.44(2) Biso O
O2' 0.032 0.262 0.723 0.44(2) Biso O
O3 0 0.5 0.200(2) 0.27(2) Biso O
O3' 0 0.5 0.800 0.27(2) Biso O
O4 0 0 0.228(2) 0.17(2) Biso O
O4' 0 0 0.772 0.17(2) Biso O

loop_
_cod_changelog_entry_id
_cod_changelog_entry_author
_cod_changelog_entry_date
_cod_changelog_entry_text
1 'Vaitkus, Antanas' 2025-01-07T08:57:39+02:00 'Updated bibliographic information.'
